data_4033563
loop_
_publ_author_name
'Ill\'an-Cabeza, Nuria A'
'Jim\'enez-Pulido, Sonia B'
'Hueso-Ure\~na, Francisco'
'Ram\'irez-Exp\'osito, Mar\'ia J'
'S\'anchez-S\'anchez, Purificaci\'on'
'Mart\'inez-Martos, Jos\'e M'
'Moreno-Carretero, Miguel N'

_publ_section_title
;
 Effects on estrogen-dependent and triple negative breast cancer cells
 growth of Ni(II), Zn(II) and Cd(II) complexes with the Schiff base
 derived from pyridine-2-carboxaldehyde and 5,6-diamino-1,3-dimethyluracil
 explored through the renin-angiotensin system (RAS)-regulating
 aminopeptidases.
;
_journal_name_full 'Journal of inorganic biochemistry'
_journal_page_first 52
_journal_page_last 62
_journal_paper_doi 10.1016/j.jinorgbio.2018.04.022
_journal_volume 185
_journal_year 2018
_chemical_compound_source 'synthesis as described'
_chemical_formula_moiety 'C24 H24 N10 O4 Zn, C O, O'
_chemical_formula_sum 'C25 H24 N10 O6 Zn'
_chemical_formula_weight 625.91
_space_group_IT_number 2
_symmetry_cell_setting triclinic
_symmetry_Int_Tables_number 2
_symmetry_space_group_name_Hall '-P 1'
_symmetry_space_group_name_H-M 'P -1'
_atom_sites_solution_hydrogens mixed
_audit_conform_dict_location ftp://ftp.iucr.org/pub/cif_core.dic
_audit_conform_dict_name cif_core.dic
_audit_conform_dict_version 2.4.3
_audit_creation_date 2017-01-10T10:09:45-00:00
_audit_creation_method 'WinGX routine CIF_UPDATE'
_cell_angle_alpha 112.736(5)
_cell_angle_beta 92.577(7)
_cell_angle_gamma 105.248(5)
_cell_formula_units_Z 2
_cell_length_a 10.0738(7)
_cell_length_b 11.6415(8)
_cell_length_c 13.3445(9)
_cell_measurement_reflns_used 148
_cell_measurement_temperature 120(2)
_cell_measurement_theta_max 22
_cell_measurement_theta_min 3
_cell_measurement_wavelength 0.71073
_cell_volume 1373.52(18)
_computing_cell_refinement 'Dirax/lsq (Duisenberg & Schreurs, 1989-2000)'
_computing_data_collection 'Collect (Bruker AXS BV, 1997-2004)'
_computing_data_reduction 'EvalCCD (Duisenberg & Schreurs 1990-2000)'
_computing_molecular_graphics 'Ortep-3 for Windows (Farrugia, 1997)'
_computing_publication_material 'WinGX publication routines (Farrugia, 1999)'
_computing_structure_refinement 'SHELXL-2016/4 (Sheldrick, 2016)'
_computing_structure_solution 'SHELXS-86 (Sheldrick, 1986)'
_diffrn_ambient_temperature 120(2)
_diffrn_detector 'CCD plate'
_diffrn_detector_area_resol_mean 9
_diffrn_measured_fraction_theta_full 0.996
_diffrn_measured_fraction_theta_max 0.996
_diffrn_measurement_device '95mm CCD camera on \k-goniostat'
_diffrn_measurement_device_type KappaCCD
_diffrn_measurement_method 'CCD rotation images, thick slices'
_diffrn_orient_matrix_type X=UH
_diffrn_orient_matrix_UB_11 0.01
_diffrn_orient_matrix_UB_12 0
_diffrn_orient_matrix_UB_13 0
_diffrn_orient_matrix_UB_21 0
_diffrn_orient_matrix_UB_22 0.01
_diffrn_orient_matrix_UB_23 0
_diffrn_orient_matrix_UB_31 0
_diffrn_orient_matrix_UB_32 0
_diffrn_orient_matrix_UB_33 0.01
_diffrn_radiation_monochromator 'horizonally mounted graphite crystal'
_diffrn_radiation_probe x-ray
_diffrn_radiation_type MoK\a
_diffrn_radiation_wavelength 0.71073
_diffrn_reflns_av_R_equivalents 0.0424
_diffrn_reflns_av_unetI/netI 0.0327
_diffrn_reflns_Laue_measured_fraction_full 0.996
_diffrn_reflns_Laue_measured_fraction_max 0.996
_diffrn_reflns_limit_h_max 13
_diffrn_reflns_limit_h_min -13
_diffrn_reflns_limit_k_max 15
_diffrn_reflns_limit_k_min -15
_diffrn_reflns_limit_l_max 17
_diffrn_reflns_limit_l_min -17
_diffrn_reflns_number 33967
_diffrn_reflns_point_group_measured_fraction_full 0.996
_diffrn_reflns_point_group_measured_fraction_max 0.996
_diffrn_reflns_theta_full 25.242
_diffrn_reflns_theta_max 27.5
_diffrn_reflns_theta_min 3.802
_diffrn_source 'Enraf Nonius FR590'
_diffrn_standards_interval_count .
_diffrn_standards_interval_time .
_diffrn_standards_number 0
_exptl_absorpt_coefficient_mu 0.954
_exptl_absorpt_correction_T_max 0.8104
_exptl_absorpt_correction_T_min 0.5157
_exptl_absorpt_correction_type multi-scan
_exptl_absorpt_process_details '(SADABS 2.10, 2003)'
_exptl_crystal_colour yellow
_exptl_crystal_density_diffrn 1.513
_exptl_crystal_density_method 'not measured'
_exptl_crystal_description prism
_exptl_crystal_F_000 644
_exptl_crystal_size_max 0.8
_exptl_crystal_size_mid 0.34
_exptl_crystal_size_min 0.23
_refine_diff_density_max 1.376
_refine_diff_density_min -1.155
_refine_diff_density_rms 0.1
_refine_ls_extinction_method none
_refine_ls_goodness_of_fit_ref 0.958
_refine_ls_hydrogen_treatment mixed
_refine_ls_matrix_type full
_refine_ls_number_constraints 0
_refine_ls_number_parameters 402
_refine_ls_number_reflns 6278
_refine_ls_number_restraints 6
_refine_ls_restrained_S_all 0.958
_refine_ls_R_factor_all 0.068
_refine_ls_R_factor_gt 0.0524
_refine_ls_shift/su_max 0.001
_refine_ls_shift/su_mean 0
_refine_ls_structure_factor_coef Fsqd
_refine_ls_weighting_details 'w=1/[\s^2^(Fo^2^)+(0.0913P)^2^+3.5783P] where P=(Fo^2^+2Fc^2^)/3'
_refine_ls_weighting_scheme calc
_refine_ls_wR_factor_gt 0.1403
_refine_ls_wR_factor_ref 0.155
_reflns_Friedel_coverage 0
_reflns_number_gt 5196
_reflns_number_total 6278
_reflns_threshold_expression 'I > 2\s(I)'
_cod_data_source_file archive_Zn1477.cif
_cod_data_source_block shelx
_cod_original_cell_volume 1373.52(17)
_cod_database_code 4033563

loop_
_symmetry_equiv_pos_as_xyz
'x, y, z'
'-x, -y, -z'

loop_
_atom_site_label
_atom_site_type_symbol
_atom_site_fract_x
_atom_site_fract_y
_atom_site_fract_z
_atom_site_U_iso_or_equiv
_atom_site_adp_type
_atom_site_occupancy
_atom_site_site_symmetry_order
_atom_site_calc_flag
_atom_site_refinement_flags_posn
_atom_site_refinement_flags_adp
_atom_site_refinement_flags_occupancy
_atom_site_disorder_assembly
_atom_site_disorder_group
ZN Zn 0.26072(4) 0.37007(3) 0.73131(3) 0.01973(13) Uani 1 1 d . . . . .
C512 C 0.2738(3) 0.4491(3) 0.9753(3) 0.0219(6) Uani 1 1 d . . . . .
N62 N 0.3779(3) 0.2418(3) 0.6999(2) 0.0215(5) Uani 1 1 d . . . . .
O22 O 0.6261(3) 0.0467(2) 0.8496(2) 0.0290(5) Uani 1 1 d . . . . .
O21 O 0.4935(3) 0.7542(2) 0.49506(18) 0.0269(5) Uani 1 1 d . . . . .
O42 O 0.4039(3) 0.3148(2) 1.07456(18) 0.0284(5) Uani 1 1 d . . . . .
C4F1 C -0.1755(3) -0.0062(3) 0.5760(3) 0.0278(7) Uani 1 1 d . . . . .
H4F1 H -0.255695 -0.07712 0.543008 0.033 Uiso 1 1 calc R U . . .
N11 N 0.4580(3) 0.6351(2) 0.5975(2) 0.0213(5) Uani 1 1 d . . . . .
C2F1 C -0.0087(3) 0.1848(3) 0.5790(3) 0.0231(6) Uani 1 1 d . . . . .
C3F2 C 0.1565(3) 0.6240(3) 1.0382(3) 0.0275(7) Uani 1 1 d . . . . .
H3F2 H 0.182405 0.640882 1.11149 0.033 Uiso 1 1 calc R U . . .
C42 C 0.4339(3) 0.2672(3) 0.9807(3) 0.0225(6) Uani 1 1 d . . . . .
C41 C 0.2091(3) 0.4712(3) 0.4512(3) 0.0251(6) Uani 1 1 d . . . . .
C5F2 C 0.0405(4) 0.6653(4) 0.9013(3) 0.0324(8) Uani 1 1 d . . . . .
H5F2 H -0.012748 0.70966 0.881353 0.039 Uiso 1 1 calc R U . . .
C6F2 C 0.0824(3) 0.5696(3) 0.8221(3) 0.0280(7) Uani 1 1 d . . . . .
H6F2 H 0.056767 0.551012 0.748365 0.034 Uiso 1 1 calc R U . . .
C511 C 0.0499(3) 0.2755(3) 0.5294(3) 0.0263(7) Uani 1 1 d . . . . .
N61 N 0.4011(3) 0.5234(3) 0.7126(2) 0.0206(5) Uani 1 1 d . . . . .
C4F2 C 0.0800(4) 0.6934(3) 1.0109(3) 0.0348(8) Uani 1 1 d . . . . .
H4F2 H 0.055157 0.758653 1.065893 0.042 Uiso 1 1 calc R U . . .
N1F1 N 0.0630(3) 0.2057(2) 0.6754(2) 0.0209(5) Uani 1 1 d . . . . .
O41 O 0.1033(3) 0.4026(2) 0.3807(2) 0.0327(6) Uani 1 1 d . . . . .
N31 N 0.3046(3) 0.5724(3) 0.4343(2) 0.0240(6) Uani 1 1 d . . . . .
N12 N 0.5037(3) 0.1406(3) 0.7741(2) 0.0213(5) Uani 1 1 d . . . . .
N1F2 N 0.1578(3) 0.5027(2) 0.8469(2) 0.0209(5) Uani 1 1 d . . . . .
C5F1 C -0.1013(4) 0.0147(3) 0.6741(3) 0.0280(7) Uani 1 1 d . . . . .
H5F1 H -0.130372 -0.04147 0.708354 0.034 Uiso 1 1 calc R U . . .
N51 N 0.1678(3) 0.3639(3) 0.5787(2) 0.0210(5) Uani 1 1 d . . . . .
C3F1 C -0.1297(3) 0.0790(3) 0.5271(3) 0.0277(7) Uani 1 1 d . . . . .
H3F1 H -0.17848 0.066288 0.460872 0.033 Uiso 1 1 calc R U . . .
N52 N 0.3140(3) 0.3716(2) 0.8924(2) 0.0199(5) Uani 1 1 d . . . . .
C52 C 0.3894(3) 0.2887(3) 0.8896(2) 0.0196(6) Uani 1 1 d . . . . .
N32 N 0.5196(3) 0.1854(3) 0.9625(2) 0.0223(5) Uani 1 1 d . . . . .
C21 C 0.4225(3) 0.6596(3) 0.5083(2) 0.0219(6) Uani 1 1 d . . . . .
C62 C 0.4225(3) 0.2230(3) 0.7829(2) 0.0195(6) Uani 1 1 d . . . . .
C2F2 C 0.1941(3) 0.5280(3) 0.9538(3) 0.0221(6) Uani 1 1 d . . . . .
C22 C 0.5538(3) 0.1201(3) 0.8617(3) 0.0233(6) Uani 1 1 d . . . . .
C32 C 0.5796(3) 0.1728(3) 1.0585(3) 0.0259(7) Uani 1 1 d . . . . .
H32A H 0.507456 0.122337 1.082704 0.039 Uiso 1 1 calc R U . . .
H32B H 0.620829 0.258127 1.116872 0.039 Uiso 1 1 calc R U . . .
H32C H 0.649773 0.129778 1.038691 0.039 Uiso 1 1 calc R U . . .
C12 C 0.5267(4) 0.0617(3) 0.6641(3) 0.0277(7) Uani 1 1 d . . . . .
H12A H 0.578527 0.005358 0.669663 0.041 Uiso 1 1 calc R U . . .
H12B H 0.578328 0.118294 0.633332 0.041 Uiso 1 1 calc R U . . .
H12C H 0.438423 0.009705 0.617382 0.041 Uiso 1 1 calc R U . . .
C61 C 0.3721(3) 0.5394(3) 0.6243(2) 0.0198(6) Uani 1 1 d . . . . .
C51 C 0.2456(3) 0.4560(3) 0.5477(2) 0.0213(6) Uani 1 1 d . . . . .
C6F1 C 0.0183(3) 0.1223(3) 0.7206(3) 0.0237(6) Uani 1 1 d . . . . .
H6F1 H 0.069098 0.136116 0.786397 0.028 Uiso 1 1 calc R U . . .
C11 C 0.5879(3) 0.7240(3) 0.6718(3) 0.0249(6) Uani 1 1 d . . . . .
H11A H 0.649325 0.762006 0.632363 0.037 Uiso 1 1 calc R U . . .
H11B H 0.631976 0.676174 0.699841 0.037 Uiso 1 1 calc R U . . .
H11C H 0.567653 0.791941 0.73201 0.037 Uiso 1 1 calc R U . . .
C31 C 0.2751(4) 0.5920(4) 0.3348(3) 0.0331(8) Uani 1 1 d . . . . .
H31A H 0.230391 0.65902 0.351095 0.05 Uiso 1 1 calc R U . . .
H31B H 0.214808 0.511911 0.278617 0.05 Uiso 1 1 calc R U . . .
H31C H 0.360899 0.617998 0.309324 0.05 Uiso 1 1 calc R U . . .
O1W O 0.7988(6) 0.9171(5) 0.9163(5) 0.0619(12) Uani 0.66 1 d . . P . .
O1M O 0.2011(7) 0.9220(7) 0.7370(5) 0.136(3) Uani 1 1 d . U . . .
C2M C 0.2229(7) 0.7923(8) 0.6941(5) 0.082(2) Uani 1 1 d . U . . .
O2W O 0.9560(12) 1.0208(10) 1.1000(9) 0.0619(12) Uani 0.34 1 d . . P . .
H512 H 0.293(4) 0.458(4) 1.048(4) 0.036(11) Uiso 1 1 d . . . . .
H62 H 0.403(4) 0.209(4) 0.644(4) 0.030(11) Uiso 1 1 d . . . . .
H61 H 0.472(5) 0.580(4) 0.757(4) 0.036(11) Uiso 1 1 d . . . . .
H511 H 0.004(4) 0.268(4) 0.468(4) 0.032(10) Uiso 1 1 d . . . . .

loop_
_atom_site_aniso_label
_atom_site_aniso_U_11
_atom_site_aniso_U_22
_atom_site_aniso_U_33
_atom_site_aniso_U_23
_atom_site_aniso_U_13
_atom_site_aniso_U_12
ZN 0.0197(2) 0.0204(2) 0.01658(19) 0.00794(14) 0.00138(13) 0.00190(13)
C512 0.0226(15) 0.0223(15) 0.0165(14) 0.0066(12) 0.0032(11) 0.0026(12)
N62 0.0231(13) 0.0256(13) 0.0151(12) 0.0086(11) 0.0047(10) 0.0058(11)
O22 0.0334(13) 0.0261(12) 0.0294(12) 0.0124(10) 0.0041(10) 0.0107(10)
O21 0.0336(12) 0.0229(11) 0.0203(11) 0.0105(9) 0.0047(9) 0.0001(9)
O42 0.0312(12) 0.0399(13) 0.0154(10) 0.0113(10) 0.0046(9) 0.0129(10)
C4F1 0.0193(15) 0.0249(16) 0.0313(17) 0.0079(13) 0.0053(12) 0.0001(12)
N11 0.0210(12) 0.0209(12) 0.0179(12) 0.0084(10) 0.0011(10) -0.0004(10)
C2F1 0.0185(14) 0.0236(15) 0.0236(15) 0.0088(12) 0.0005(11) 0.0028(12)
C3F2 0.0256(16) 0.0251(16) 0.0250(16) 0.0060(13) 0.0080(13) 0.0029(13)
C42 0.0190(14) 0.0232(15) 0.0215(15) 0.0096(12) 0.0000(11) 0.0005(12)
C41 0.0282(16) 0.0237(15) 0.0200(15) 0.0092(12) -0.0011(12) 0.0028(13)
C5F2 0.0274(17) 0.0294(17) 0.045(2) 0.0179(16) 0.0087(15) 0.0106(14)
C6F2 0.0237(16) 0.0280(16) 0.0338(18) 0.0160(14) 0.0043(13) 0.0054(13)
C511 0.0235(15) 0.0273(16) 0.0239(16) 0.0117(13) -0.0041(12) 0.0006(13)
N61 0.0190(12) 0.0212(12) 0.0163(12) 0.0073(10) -0.0013(10) -0.0008(10)
C4F2 0.0302(18) 0.0256(17) 0.043(2) 0.0082(15) 0.0139(15) 0.0071(14)
N1F1 0.0196(12) 0.0188(12) 0.0198(12) 0.0055(10) 0.0032(10) 0.0026(10)
O41 0.0315(13) 0.0340(13) 0.0262(12) 0.0172(10) -0.0103(10) -0.0050(10)
N31 0.0271(14) 0.0244(13) 0.0182(12) 0.0113(11) -0.0005(10) 0.0012(11)
N12 0.0223(13) 0.0225(13) 0.0179(12) 0.0080(10) 0.0039(10) 0.0055(10)
N1F2 0.0192(12) 0.0196(12) 0.0218(12) 0.0088(10) 0.0036(10) 0.0021(10)
C5F1 0.0264(16) 0.0274(16) 0.0279(17) 0.0127(14) 0.0091(13) 0.0016(13)
N51 0.0210(12) 0.0205(12) 0.0187(12) 0.0084(10) -0.0001(10) 0.0017(10)
C3F1 0.0215(15) 0.0264(16) 0.0285(17) 0.0098(13) -0.0019(12) 0.0002(13)
N52 0.0200(12) 0.0204(12) 0.0159(12) 0.0070(10) 0.0016(9) 0.0013(10)
C52 0.0196(14) 0.0221(14) 0.0164(13) 0.0089(11) 0.0018(11) 0.0040(11)
N32 0.0235(13) 0.0236(13) 0.0186(12) 0.0105(10) 0.0000(10) 0.0033(10)
C21 0.0251(15) 0.0211(14) 0.0163(14) 0.0067(12) 0.0050(11) 0.0035(12)
C62 0.0164(13) 0.0190(14) 0.0202(14) 0.0084(11) 0.0023(11) 0.0006(11)
C2F2 0.0182(14) 0.0204(14) 0.0221(15) 0.0071(12) 0.0030(11) -0.0005(11)
C22 0.0223(15) 0.0202(14) 0.0252(15) 0.0109(12) 0.0020(12) 0.0009(12)
C32 0.0270(16) 0.0259(16) 0.0225(15) 0.0106(13) -0.0026(12) 0.0044(13)
C12 0.0310(17) 0.0298(17) 0.0241(16) 0.0113(14) 0.0082(13) 0.0116(14)
C61 0.0213(14) 0.0185(14) 0.0191(14) 0.0080(11) 0.0033(11) 0.0046(11)
C51 0.0224(15) 0.0203(14) 0.0182(14) 0.0083(12) 0.0008(11) 0.0013(12)
C6F1 0.0249(15) 0.0224(15) 0.0197(14) 0.0076(12) 0.0059(12) 0.0021(12)
C11 0.0247(15) 0.0219(15) 0.0221(15) 0.0087(12) 0.0013(12) -0.0015(12)
C31 0.0357(19) 0.040(2) 0.0258(17) 0.0199(15) 0.0006(14) 0.0052(15)
O1W 0.081(3) 0.056(3) 0.061(3) 0.035(2) 0.018(3) 0.023(3)
O1M 0.105(4) 0.166(6) 0.090(4) -0.013(4) 0.006(3) 0.066(4)
C2M 0.090(4) 0.157(7) 0.066(3) 0.074(4) 0.038(3) 0.094(5)
O2W 0.081(3) 0.056(3) 0.061(3) 0.035(2) 0.018(3) 0.023(3)

loop_
_atom_type_symbol
_atom_type_description
_atom_type_scat_dispersion_real
_atom_type_scat_dispersion_imag
_atom_type_scat_source
C C 0.0033 0.0016 'International Tables Vol C Tables 4.2.6.8 and 6.1.1.4'
H H 0 0 'International Tables Vol C Tables 4.2.6.8 and 6.1.1.4'
N N 0.0061 0.0033 'International Tables Vol C Tables 4.2.6.8 and 6.1.1.4'
O O 0.0106 0.006 'International Tables Vol C Tables 4.2.6.8 and 6.1.1.4'
Zn Zn 0.2839 1.4301 'International Tables Vol C Tables 4.2.6.8 and 6.1.1.4'

loop_
_exptl_crystal_face_index_h
_exptl_crystal_face_index_k
_exptl_crystal_face_index_l
_exptl_crystal_face_perp_dist
14 -10 -1 0.113
-3 2 0 0.022
-7 -7 -1 0.151
6 6 1 0.147
-1 -1 2 0.228
1 1 -2 0.313
19 -7 -18 0.18
1 12 -1 0.105
-1 -14 1 0.177

loop_
_geom_angle_atom_site_label_1
_geom_angle_atom_site_label_2
_geom_angle_atom_site_label_3
_geom_angle
_geom_angle_site_symmetry_1
_geom_angle_site_symmetry_3
N62 ZN N61 99.47(11) . .
N62 ZN N51 110.70(10) . .
N61 ZN N51 76.62(10) . .
N62 ZN N52 76.55(10) . .
N61 ZN N52 110.93(10) . .
N51 ZN N52 169.05(10) . .
N62 ZN N1F1 91.33(10) . .
N61 ZN N1F1 151.33(10) . .
N51 ZN N1F1 74.73(10) . .
N52 ZN N1F1 97.35(9) . .
N62 ZN N1F2 150.52(10) . .
N61 ZN N1F2 92.57(10) . .
N51 ZN N1F2 98.20(10) . .
N52 ZN N1F2 74.02(10) . .
N1F1 ZN N1F2 90.75(9) . .
N52 C512 C2F2 117.3(3) . .
N52 C512 H512 124(3) . .
C2F2 C512 H512 119(3) . .
C62 N62 ZN 116.5(2) . .
C62 N62 H62 117(3) . .
ZN N62 H62 126(3) . .
C5F1 C4F1 C3F1 119.5(3) . .
C5F1 C4F1 H4F1 120.2 . .
C3F1 C4F1 H4F1 120.2 . .
C21 N11 C61 123.6(3) . .
C21 N11 C11 116.5(2) . .
C61 N11 C11 119.6(2) . .
N1F1 C2F1 C3F1 121.6(3) . .
N1F1 C2F1 C511 116.5(3) . .
C3F1 C2F1 C511 121.9(3) . .
C4F2 C3F2 C2F2 118.8(3) . .
C4F2 C3F2 H3F2 120.6 . .
C2F2 C3F2 H3F2 120.6 . .
O42 C42 C52 125.3(3) . .
O42 C42 N32 118.3(3) . .
C52 C42 N32 116.3(3) . .
O41 C41 C51 125.8(3) . .
O41 C41 N31 118.4(3) . .
C51 C41 N31 115.8(3) . .
C4F2 C5F2 C6F2 118.3(3) . .
C4F2 C5F2 H5F2 120.8 . .
C6F2 C5F2 H5F2 120.8 . .
N1F2 C6F2 C5F2 122.9(3) . .
N1F2 C6F2 H6F2 118.6 . .
C5F2 C6F2 H6F2 118.6 . .
N51 C511 C2F1 117.6(3) . .
N51 C511 H511 123(3) . .
C2F1 C511 H511 120(3) . .
C61 N61 ZN 116.2(2) . .
C61 N61 H61 116(3) . .
ZN N61 H61 128(3) . .
C3F2 C4F2 C5F2 119.7(3) . .
C3F2 C4F2 H4F2 120.1 . .
C5F2 C4F2 H4F2 120.1 . .
C6F1 N1F1 C2F1 118.8(3) . .
C6F1 N1F1 ZN 127.0(2) . .
C2F1 N1F1 ZN 113.8(2) . .
C21 N31 C41 124.4(3) . .
C21 N31 C31 116.7(3) . .
C41 N31 C31 118.8(3) . .
C22 N12 C62 123.7(3) . .
C22 N12 C12 117.7(3) . .
C62 N12 C12 118.3(3) . .
C6F2 N1F2 C2F2 119.0(3) . .
C6F2 N1F2 ZN 126.5(2) . .
C2F2 N1F2 ZN 113.9(2) . .
C4F1 C5F1 C6F1 118.3(3) . .
C4F1 C5F1 H5F1 120.9 . .
C6F1 C5F1 H5F1 120.9 . .
C511 N51 C51 128.9(3) . .
C511 N51 ZN 117.3(2) . .
C51 N51 ZN 113.84(19) . .
C4F1 C3F1 C2F1 118.8(3) . .
C4F1 C3F1 H3F1 120.6 . .
C2F1 C3F1 H3F1 120.6 . .
C512 N52 C52 129.3(3) . .
C512 N52 ZN 117.6(2) . .
C52 N52 ZN 113.10(19) . .
N52 C52 C42 125.1(3) . .
N52 C52 C62 113.7(3) . .
C42 C52 C62 121.1(3) . .
C22 N32 C42 124.4(3) . .
C22 N32 C32 118.1(3) . .
C42 N32 C32 117.4(3) . .
O21 C21 N31 121.5(3) . .
O21 C21 N11 121.4(3) . .
N31 C21 N11 117.1(3) . .
N62 C62 N12 122.7(3) . .
N62 C62 C52 120.1(3) . .
N12 C62 C52 117.2(3) . .
N1F2 C2F2 C3F2 121.3(3) . .
N1F2 C2F2 C512 116.3(3) . .
C3F2 C2F2 C512 122.4(3) . .
O22 C22 N32 121.9(3) . .
O22 C22 N12 121.2(3) . .
N32 C22 N12 117.0(3) . .
N32 C32 H32A 109.5 . .
N32 C32 H32B 109.5 . .
H32A C32 H32B 109.5 . .
N32 C32 H32C 109.5 . .
H32A C32 H32C 109.5 . .
H32B C32 H32C 109.5 . .
N12 C12 H12A 109.5 . .
N12 C12 H12B 109.5 . .
H12A C12 H12B 109.5 . .
N12 C12 H12C 109.5 . .
H12A C12 H12C 109.5 . .
H12B C12 H12C 109.5 . .
N61 C61 N11 123.4(3) . .
N61 C61 C51 120.0(3) . .
N11 C61 C51 116.6(3) . .
N51 C51 C41 124.9(3) . .
N51 C51 C61 113.2(3) . .
C41 C51 C61 121.9(3) . .
N1F1 C6F1 C5F1 123.0(3) . .
N1F1 C6F1 H6F1 118.5 . .
C5F1 C6F1 H6F1 118.5 . .
N11 C11 H11A 109.5 . .
N11 C11 H11B 109.5 . .
H11A C11 H11B 109.5 . .
N11 C11 H11C 109.5 . .
H11A C11 H11C 109.5 . .
H11B C11 H11C 109.5 . .
N31 C31 H31A 109.5 . .
N31 C31 H31B 109.5 . .
H31A C31 H31B 109.5 . .
N31 C31 H31C 109.5 . .
H31A C31 H31C 109.5 . .
H31B C31 H31C 109.5 . .

loop_
_geom_bond_atom_site_label_1
_geom_bond_atom_site_label_2
_geom_bond_distance
_geom_bond_site_symmetry_2
ZN N62 2.071(3) .
ZN N61 2.073(3) .
ZN N51 2.171(3) .
ZN N52 2.185(3) .
ZN N1F1 2.224(3) .
ZN N1F2 2.232(3) .
C512 N52 1.289(4) .
C512 C2F2 1.464(5) .
C512 H512 0.93(4) .
N62 C62 1.292(4) .
N62 H62 0.79(4) .
O22 C22 1.231(4) .
O21 C21 1.227(4) .
O42 C42 1.246(4) .
C4F1 C5F1 1.379(5) .
C4F1 C3F1 1.382(5) .
C4F1 H4F1 0.93 .
N11 C21 1.379(4) .
N11 C61 1.395(4) .
N11 C11 1.465(4) .
C2F1 N1F1 1.349(4) .
C2F1 C3F1 1.399(4) .
C2F1 C511 1.466(5) .
C3F2 C4F2 1.382(5) .
C3F2 C2F2 1.396(4) .
C3F2 H3F2 0.93 .
C42 C52 1.410(4) .
C42 N32 1.409(4) .
C41 O41 1.241(4) .
C41 C51 1.411(4) .
C41 N31 1.412(4) .
C5F2 C4F2 1.383(6) .
C5F2 C6F2 1.383(5) .
C5F2 H5F2 0.93 .
C6F2 N1F2 1.334(4) .
C6F2 H6F2 0.93 .
C511 N51 1.291(4) .
C511 H511 0.89(4) .
N61 C61 1.294(4) .
N61 H61 0.84(5) .
C4F2 H4F2 0.93 .
N1F1 C6F1 1.326(4) .
N31 C21 1.379(4) .
N31 C31 1.463(4) .
N12 C22 1.381(4) .
N12 C62 1.391(4) .
N12 C12 1.468(4) .
N1F2 C2F2 1.352(4) .
C5F1 C6F1 1.394(4) .
C5F1 H5F1 0.93 .
N51 C51 1.365(4) .
C3F1 H3F1 0.93 .
N52 C52 1.367(4) .
C52 C62 1.435(4) .
N32 C22 1.377(4) .
N32 C32 1.465(4) .
C32 H32A 0.96 .
C32 H32B 0.96 .
C32 H32C 0.96 .
C12 H12A 0.96 .
C12 H12B 0.96 .
C12 H12C 0.96 .
C61 C51 1.441(4) .
C6F1 H6F1 0.93 .
C11 H11A 0.96 .
C11 H11B 0.96 .
C11 H11C 0.96 .
C31 H31A 0.96 .
C31 H31B 0.96 .
C31 H31C 0.96 .
O1M C2M 1.475(9) .

loop_
_geom_torsion_atom_site_label_1
_geom_torsion_atom_site_label_2
_geom_torsion_atom_site_label_3
_geom_torsion_atom_site_label_4
_geom_torsion
_geom_torsion_site_symmetry_1
_geom_torsion_site_symmetry_2
_geom_torsion_site_symmetry_3
_geom_torsion_site_symmetry_4
C4F2 C5F2 C6F2 N1F2 0.6(5) . . . .
N1F1 C2F1 C511 N51 2.9(5) . . . .
C3F1 C2F1 C511 N51 -174.6(3) . . . .
C2F2 C3F2 C4F2 C5F2 1.0(5) . . . .
C6F2 C5F2 C4F2 C3F2 -1.5(5) . . . .
C3F1 C2F1 N1F1 C6F1 1.1(5) . . . .
C511 C2F1 N1F1 C6F1 -176.4(3) . . . .
C3F1 C2F1 N1F1 ZN 174.8(2) . . . .
C511 C2F1 N1F1 ZN -2.7(4) . . . .
O41 C41 N31 C21 176.8(3) . . . .
C51 C41 N31 C21 -4.5(5) . . . .
O41 C41 N31 C31 -0.1(5) . . . .
C51 C41 N31 C31 178.6(3) . . . .
C5F2 C6F2 N1F2 C2F2 0.8(5) . . . .
C5F2 C6F2 N1F2 ZN -169.5(2) . . . .
C3F1 C4F1 C5F1 C6F1 0.0(5) . . . .
C2F1 C511 N51 C51 177.6(3) . . . .
C2F1 C511 N51 ZN -1.6(4) . . . .
C5F1 C4F1 C3F1 C2F1 -0.1(5) . . . .
N1F1 C2F1 C3F1 C4F1 -0.5(5) . . . .
C511 C2F1 C3F1 C4F1 176.9(3) . . . .
C2F2 C512 N52 C52 179.6(3) . . . .
C2F2 C512 N52 ZN 0.9(4) . . . .
C512 N52 C52 C42 3.3(5) . . . .
ZN N52 C52 C42 -177.9(2) . . . .
C512 N52 C52 C62 -176.3(3) . . . .
ZN N52 C52 C62 2.6(3) . . . .
O42 C42 C52 N52 4.3(5) . . . .
N32 C42 C52 N52 -175.3(3) . . . .
O42 C42 C52 C62 -176.1(3) . . . .
N32 C42 C52 C62 4.2(4) . . . .
O42 C42 N32 C22 175.8(3) . . . .
C52 C42 N32 C22 -4.5(4) . . . .
O42 C42 N32 C32 -6.1(4) . . . .
C52 C42 N32 C32 173.5(3) . . . .
C41 N31 C21 O21 -171.9(3) . . . .
C31 N31 C21 O21 5.0(5) . . . .
C41 N31 C21 N11 8.8(5) . . . .
C31 N31 C21 N11 -174.4(3) . . . .
C61 N11 C21 O21 171.4(3) . . . .
C11 N11 C21 O21 -2.9(4) . . . .
C61 N11 C21 N31 -9.2(4) . . . .
C11 N11 C21 N31 176.5(3) . . . .
ZN N62 C62 N12 -179.3(2) . . . .
ZN N62 C62 C52 0.5(4) . . . .
C22 N12 C62 N62 179.3(3) . . . .
C12 N12 C62 N62 -6.6(4) . . . .
C22 N12 C62 C52 -0.5(4) . . . .
C12 N12 C62 C52 173.6(3) . . . .
N52 C52 C62 N62 -2.1(4) . . . .
C42 C52 C62 N62 178.3(3) . . . .
N52 C52 C62 N12 177.6(2) . . . .
C42 C52 C62 N12 -1.9(4) . . . .
C6F2 N1F2 C2F2 C3F2 -1.3(4) . . . .
ZN N1F2 C2F2 C3F2 170.2(2) . . . .
C6F2 N1F2 C2F2 C512 178.5(3) . . . .
ZN N1F2 C2F2 C512 -10.1(3) . . . .
C4F2 C3F2 C2F2 N1F2 0.4(5) . . . .
C4F2 C3F2 C2F2 C512 -179.4(3) . . . .
N52 C512 C2F2 N1F2 6.4(4) . . . .
N52 C512 C2F2 C3F2 -173.8(3) . . . .
C42 N32 C22 O22 -177.9(3) . . . .
C32 N32 C22 O22 4.1(4) . . . .
C42 N32 C22 N12 2.3(4) . . . .
C32 N32 C22 N12 -175.7(3) . . . .
C62 N12 C22 O22 -179.5(3) . . . .
C12 N12 C22 O22 6.3(4) . . . .
C62 N12 C22 N32 0.3(4) . . . .
C12 N12 C22 N32 -173.8(3) . . . .
ZN N61 C61 N11 -177.7(2) . . . .
ZN N61 C61 C51 2.1(4) . . . .
C21 N11 C61 N61 -174.6(3) . . . .
C11 N11 C61 N61 -0.5(5) . . . .
C21 N11 C61 C51 5.6(4) . . . .
C11 N11 C61 C51 179.7(3) . . . .
C511 N51 C51 C41 -0.1(6) . . . .
ZN N51 C51 C41 179.1(3) . . . .
C511 N51 C51 C61 179.7(3) . . . .
ZN N51 C51 C61 -1.1(3) . . . .
O41 C41 C51 N51 -1.2(6) . . . .
N31 C41 C51 N51 -179.8(3) . . . .
O41 C41 C51 C61 179.1(3) . . . .
N31 C41 C51 C61 0.5(5) . . . .
N61 C61 C51 N51 -0.6(4) . . . .
N11 C61 C51 N51 179.3(3) . . . .
N61 C61 C51 C41 179.2(3) . . . .
N11 C61 C51 C41 -1.0(4) . . . .
C2F1 N1F1 C6F1 C5F1 -1.2(5) . . . .
ZN N1F1 C6F1 C5F1 -174.0(2) . . . .
C4F1 C5F1 C6F1 N1F1 0.7(5) . . . .
